data_1551236
loop_
_publ_author_name
'Fugu, Mohammed B.'
'Ellaby, Rebecca J.'
'O'Connor, Helen M'
'Pitak, Mateusz B.'
'Klooster, Wim'
'Horton, Peter N.'
'Coles, Simon J.'
'Al-Mashhadani, Mohammed H'
'Perepichka, Igor F.'
'Brechin, Euan K.'
'Jones, Leigh F.'

_publ_section_title
;
 Mono- and ditopic hydroxamate ligands towards discrete and extended
 network architectures.
;
_journal_issue 27
_journal_name_full 'Dalton transactions (Cambridge, England : 2003)'
_journal_page_first 10180
_journal_page_last 10190
_journal_paper_doi 10.1039/c9dt01531k
_journal_volume 48
_journal_year 2019
_chemical_formula_moiety 'C62 H64 N10 O24 Cu5 (C4 H22 O7)'
_chemical_formula_sum 'C66 H86 Cu5 N10 O31'
_chemical_formula_weight 1833.17
_chemical_name_common '[Cu5].3H2O.4MeOH'
_space_group_crystal_system triclinic
_space_group_IT_number 2
_space_group_name_Hall '-P 1'
_space_group_name_H-M_alt 'P -1'
_symmetry_space_group_name_Hall '-P 1'
_symmetry_space_group_name_H-M 'P -1'
_atom_sites_solution_hydrogens geom
_audit_creation_method SHELXL-2018/3
_audit_update_record
;
2019-06-04 deposited with the CCDC.    2019-06-04 downloaded from the CCDC.
;
_cell_angle_alpha 109.97(3)
_cell_angle_beta 97.74(3)
_cell_angle_gamma 106.55(3)
_cell_formula_units_Z 1
_cell_length_a 11.464(2)
_cell_length_b 12.740(3)
_cell_length_c 14.419(3)
_cell_measurement_reflns_used 16866
_cell_measurement_temperature 100.0(2)
_cell_measurement_theta_max 27.5040
_cell_measurement_theta_min 2.1010
_cell_volume 1833.3(9)
_computing_cell_refinement 'CrysAlisPro 1.171.38.43 (Rigaku OD, 2015)'
_computing_data_collection 'CrysAlisPro 1.171.38.43 (Rigaku OD, 2015)'
_computing_data_reduction 'CrysAlisPro 1.171.38.43 (Rigaku OD, 2015)'
_computing_structure_refinement 'SHELXL-2018/3 (Sheldrick, 2018)'
_computing_structure_solution 'SHELXL-2018/3 (Sheldrick, 2018)'
_diffrn_ambient_temperature 100.0(2)
_diffrn_measured_fraction_theta_full 0.999
_diffrn_measured_fraction_theta_max 0.999
_diffrn_measurement_device_type 'Rigaku AFC12 (Right)'
_diffrn_measurement_method 'profile data from \w-scans'
_diffrn_radiation_type MoK\a
_diffrn_radiation_wavelength 0.71073
_diffrn_reflns_av_R_equivalents 0.0776
_diffrn_reflns_av_unetI/netI 0.0248
_diffrn_reflns_Laue_measured_fraction_full 0.999
_diffrn_reflns_Laue_measured_fraction_max 0.999
_diffrn_reflns_limit_h_max 14
_diffrn_reflns_limit_h_min -14
_diffrn_reflns_limit_k_max 16
_diffrn_reflns_limit_k_min -14
_diffrn_reflns_limit_l_max 17
_diffrn_reflns_limit_l_min -18
_diffrn_reflns_number 6705
_diffrn_reflns_point_group_measured_fraction_full 0.999
_diffrn_reflns_point_group_measured_fraction_max 0.999
_diffrn_reflns_theta_full 25.242
_diffrn_reflns_theta_max 25.350
_diffrn_reflns_theta_min 1.819
_diffrn_source 'Rotating Anode'
_exptl_absorpt_coefficient_mu 1.507
_exptl_crystal_colour Green
_exptl_crystal_density_diffrn 1.494
_exptl_crystal_description Plate
_exptl_crystal_F_000 841
_exptl_crystal_preparation 'Magnetic properties'
_exptl_crystal_recrystallization_method 'Re-crystallisation from solvent: methanol'
_exptl_crystal_size_max 0.12
_exptl_crystal_size_mid 0.08
_exptl_crystal_size_min 0.02
_exptl_transmission_factor_max 0.970
_exptl_transmission_factor_min 0.840
_refine_diff_density_max 7.229
_refine_diff_density_min -1.466
_refine_diff_density_rms 0.261
_refine_ls_extinction_method none
_refine_ls_goodness_of_fit_ref 1.071
_refine_ls_hydrogen_treatment constr
_refine_ls_matrix_type full
_refine_ls_number_parameters 449
_refine_ls_number_reflns 6705
_refine_ls_number_restraints 9
_refine_ls_restrained_S_all 1.072
_refine_ls_R_factor_all 0.0876
_refine_ls_R_factor_gt 0.0775
_refine_ls_shift/su_max 0.000
_refine_ls_shift/su_mean 0.000
_refine_ls_structure_factor_coef Fsqd
_refine_ls_weighting_details 'w=1/[\s^2^(Fo^2^)+(0.1231P)^2^+16.1089P] where P=(Fo^2^+2Fc^2^)/3'
_refine_ls_weighting_scheme calc
_refine_ls_wR_factor_gt 0.2141
_refine_ls_wR_factor_ref 0.2263
_reflns_Friedel_coverage 0.000
_reflns_number_gt 5848
_reflns_number_total 6705
_reflns_threshold_expression 'I > 2\s(I)'
_cod_data_source_file c9dt01531k2.cif
_cod_data_source_block lfjbfm24sq
_cod_depositor_comments 'Adding full bibliography for 1551234--1551240.cif.'
_cod_original_cell_volume 1833.3(8)
_cod_database_code 1551236
_shelx_shelxl_version_number 2018/3
_smtbx_masks_special_details
;
A solvent mask was calculated and 639 electrons were 
found in a volume of 299 A^3 in 1 void. This is consistent with the presence of
3[H2O] and 4[CH4O] per formula unit.
;
_shelx_space_group_comment
;
The symmetry employed for this shelxl refinement is uniquely defined
by the following loop, which should always be used as a source of
symmetry information in preference to the above space-group names.
They are only intended as comments.
;
_shelx_estimated_absorpt_t_min 0.840
_shelx_estimated_absorpt_t_max 0.970
_platon_squeeze_void_probe_radius 1.20

loop_
_space_group_symop_operation_xyz
'x, y, z'
'-x, -y, -z'

loop_
_atom_site_label
_atom_site_type_symbol
_atom_site_fract_x
_atom_site_fract_y
_atom_site_fract_z
_atom_site_U_iso_or_equiv
_atom_site_adp_type
_atom_site_occupancy
_atom_site_site_symmetry_order
_atom_site_calc_flag
_atom_site_refinement_flags_posn
_atom_site_refinement_flags_adp
_atom_site_refinement_flags_occupancy
_atom_site_disorder_assembly
_atom_site_disorder_group
Cu1 Cu 0.500000 0.500000 0.500000 0.0186(3) Uani 1 2 d S . P . .
O1 O 0.2502(4) 0.6141(4) 0.3258(3) 0.0209(9) Uani 1 1 d . . . . .
N1 N 0.3736(5) 0.8508(4) 0.6124(4) 0.0191(10) Uani 1 1 d . . . . .
H1H H 0.423586 0.927114 0.672694 0.023 Uiso 1 1 calc R U . . .
C1 C 0.3148(6) 0.6881(6) 0.4085(4) 0.0205(13) Uani 1 1 d . . . . .
Cu2 Cu 0.47508(7) 0.74495(6) 0.60537(5) 0.0174(2) Uani 1 1 d . . . . .
O2 O 0.3674(4) 0.5447(4) 0.4454(3) 0.0237(10) Uani 1 1 d . . . . .
N2 N 0.3814(5) 0.6615(4) 0.4741(4) 0.0214(11) Uani 1 1 d . . . . .
C2 C 0.3185(6) 0.8092(5) 0.4295(4) 0.0196(12) Uani 1 1 d . . . . .
Cu3 Cu 0.28563(7) 0.46825(6) 0.31116(5) 0.0189(2) Uani 1 1 d . . . . .
O3 O 0.3180(4) 0.6134(4) 0.6605(3) 0.0246(10) Uani 1 1 d . . . . .
H3H H 0.344259 0.562698 0.672072 0.030 Uiso 1 1 calc R U . . .
N3 N 0.3606(5) 0.3496(4) 0.3146(4) 0.0176(10) Uani 1 1 d . . . . .
C3 C 0.2929(7) 0.8487(6) 0.3500(5) 0.0255(14) Uani 1 1 d . . . . .
H3 H 0.269409 0.790820 0.281816 0.031 Uiso 1 1 calc R U . . .
O4 O 0.3541(5) 0.5634(4) 0.8289(4) 0.0328(11) Uani 1 1 d . . . . .
N4 N 0.1881(5) 0.3838(5) 0.1739(4) 0.0283(12) Uiso 1 1 d D . . . .
C4 C 0.2988(7) 0.9619(6) 0.3624(5) 0.0284(15) Uani 1 1 d . . . . .
H4 H 0.281552 0.983134 0.306400 0.034 Uiso 1 1 calc R U . . .
O5 O 0.4279(4) 0.1976(4) 0.2617(3) 0.0206(9) Uani 1 1 d . . . . .
N5 N 0.4590(11) 0.6651(7) 0.2091(7) 0.061(3) Uani 1 1 d . . . . .
C5 C 0.3297(7) 1.0370(6) 0.4559(5) 0.0284(15) Uani 1 1 d . . . . .
H5 H 0.335083 1.117145 0.471177 0.034 Uiso 1 1 calc R U . . .
O6 O 0.4186(4) 0.3495(4) 0.4071(3) 0.0184(9) Uani 1 1 d . . . . .
C6 C 0.3557(6) 0.9994(6) 0.5364(5) 0.0240(13) Uani 1 1 d . . . . .
H6 H 0.378727 1.057721 0.604313 0.029 Uiso 1 1 calc R U . . .
C7 C 0.3504(6) 0.8867(5) 0.5244(5) 0.0194(12) Uani 1 1 d . . . . .
C8 C 0.2514(6) 0.8008(6) 0.6390(5) 0.0232(13) Uani 1 1 d . . . . .
H8A H 0.197329 0.725255 0.581064 0.028 Uiso 1 1 calc R U . . .
H8B H 0.206442 0.857966 0.647500 0.028 Uiso 1 1 calc R U . . .
O9 O 0.3902(11) 0.6932(7) 0.1529(6) 0.087(3) Uani 1 1 d . . . . .
C9 C 0.2690(6) 0.7768(6) 0.7356(5) 0.0231(13) Uani 1 1 d . . . . .
O10 O 0.4374(7) 0.5628(5) 0.2084(5) 0.0545(18) Uani 1 1 d . . . . .
C10 C 0.2522(6) 0.8479(6) 0.8188(5) 0.0242(13) Uani 1 1 d . . . . .
H10 H 0.229595 0.914320 0.819643 0.029 Uiso 1 1 calc R U . . .
O11 O 0.5512(11) 0.7407(7) 0.2671(8) 0.098(3) Uani 1 1 d . . . . .
C11 C 0.2685(6) 0.8237(6) 0.9072(5) 0.0258(14) Uani 1 1 d . . . . .
H11 H 0.255988 0.876496 0.966693 0.031 Uiso 1 1 calc R U . . .
C12 C 0.3015(7) 0.7283(6) 0.9148(5) 0.0265(14) Uani 1 1 d . . . . .
H12 H 0.310529 0.716114 0.976351 0.032 Uiso 1 1 calc R U . . .
C13 C 0.3189(6) 0.6578(6) 0.8326(5) 0.0257(14) Uani 1 1 d . . . . .
C14 C 0.3005(6) 0.6815(5) 0.7432(5) 0.0209(13) Uani 1 1 d . . . . .
C15 C 0.3849(9) 0.5403(7) 0.9185(6) 0.0404(19) Uani 1 1 d . . . . .
H15A H 0.448984 0.612349 0.972416 0.061 Uiso 1 1 calc R U . . .
H15B H 0.417658 0.474803 0.901752 0.061 Uiso 1 1 calc R U . . .
H15C H 0.309137 0.518062 0.942384 0.061 Uiso 1 1 calc R U . . .
C16 C 0.3698(6) 0.2668(5) 0.2437(4) 0.0195(12) Uani 1 1 d . . . . .
C17 C 0.3212(6) 0.2573(5) 0.1402(5) 0.0238(13) Uani 1 1 d . . . . .
C18 C 0.3619(7) 0.1885(6) 0.0692(5) 0.0281(14) Uani 1 1 d . . . . .
H18 H 0.412052 0.146625 0.086456 0.034 Uiso 1 1 calc R U . . .
C19 C 0.3298(8) 0.1793(7) -0.0291(5) 0.0386(18) Uani 1 1 d . . . . .
H19 H 0.358322 0.129524 -0.079368 0.046 Uiso 1 1 calc R U . . .
C20 C 0.2574(9) 0.2394(7) -0.0595(5) 0.044(2) Uani 1 1 d . . . . .
H20 H 0.239665 0.232640 -0.128025 0.053 Uiso 1 1 calc R U . . .
C21 C 0.2143(9) 0.3054(7) 0.0095(6) 0.0411(19) Uani 1 1 d . . . . .
H21 H 0.162684 0.345335 -0.009128 0.049 Uiso 1 1 calc R U . . .
C22 C 0.2448(7) 0.3160(6) 0.1080(5) 0.0276(15) Uani 1 1 d . . . . .
O32 O 0.3870(7) 0.4334(5) 0.6298(6) 0.0569(18) Uani 1 1 d D . . . .
H32 H 0.413910 0.490218 0.698557 0.068 Uiso 1 1 calc R U . . .
C46 C 0.2911(14) 0.3231(11) 0.6090(14) 0.149(9) Uani 1 1 d D . . . .
H46A H 0.223099 0.338582 0.639558 0.223 Uiso 1 1 calc R U . . .
H46B H 0.326271 0.276236 0.638203 0.223 Uiso 1 1 calc R U . . .
H46C H 0.257675 0.278523 0.535005 0.223 Uiso 1 1 calc R U . . .
O7A O 0.0407(10) 0.2154(10) 0.4560(8) 0.038(2) Uiso 0.5 1 d . . P A 1
O8A O 0.0848(12) 0.3685(10) 0.3567(9) 0.024(3) Uiso 0.5 1 d . . P A 1
H8A1 H 0.124845 0.406633 0.326655 0.037 Uiso 0.5 1 calc R U P A 1
C23A C 0.0626(13) 0.3188(13) 0.1587(12) 0.020(3) Uiso 0.5 1 d D . P A 1
H23B H 0.021254 0.278060 0.084593 0.024 Uiso 0.5 1 calc R U P A 1
H23A H 0.019476 0.373451 0.190671 0.024 Uiso 0.5 1 calc R U P A 1
C24A C 0.0507(13) 0.2258(14) 0.2052(14) 0.026(4) Uiso 0.5 1 d . . P A 1
C25A C 0.0295(12) 0.1123(14) 0.1536(14) 0.030(4) Uiso 0.5 1 d . . P A 1
H25A H 0.024975 0.083879 0.082670 0.036 Uiso 0.5 1 calc R U P A 1
C26A C 0.0130(14) 0.0293(17) 0.2035(15) 0.038(4) Uiso 0.5 1 d . . P A 1
H26A H -0.002098 -0.051745 0.161897 0.046 Uiso 0.5 1 calc R U P A 1
C27A C 0.0172(17) 0.0567(15) 0.3054(15) 0.038(4) Uiso 0.5 1 d . . P A 1
H27A H 0.006398 -0.000443 0.335050 0.046 Uiso 0.5 1 calc R U P A 1
C28A C 0.0379(15) 0.1709(13) 0.3573(12) 0.030(3) Uiso 0.5 1 d . . P A 1
C29A C 0.0590(14) 0.2548(13) 0.3067(13) 0.022(3) Uiso 0.5 1 d . . P A 1
C30A C 0.0068(18) 0.1363(17) 0.5122(14) 0.046(4) Uiso 0.5 1 d . . P A 1
H30A H -0.075050 0.072847 0.474323 0.069 Uiso 0.5 1 calc R U P A 1
H30B H 0.002036 0.183690 0.580291 0.069 Uiso 0.5 1 calc R U P A 1
H30C H 0.071160 0.100716 0.518619 0.069 Uiso 0.5 1 calc R U P A 1
O7B O 0.1350(13) 0.2295(12) 0.4881(10) 0.054(3) Uiso 0.5 1 d . . P A 2
O8B O 0.1150(13) 0.3699(11) 0.3786(11) 0.034(3) Uiso 0.5 1 d . . P A 2
H8B1 H 0.103889 0.389543 0.437695 0.051 Uiso 0.5 1 calc R U P A 2
C23B C 0.0505(15) 0.3006(15) 0.1797(13) 0.029(4) Uiso 0.5 1 d D . P A 2
H23C H 0.008659 0.354503 0.215369 0.034 Uiso 0.5 1 calc R U P A 2
H23D H -0.003059 0.252011 0.109182 0.034 Uiso 0.5 1 calc R U P A 2
C24B C 0.0560(13) 0.2173(13) 0.2329(14) 0.023(4) Uiso 0.5 1 d . . P A 2
C25B C 0.0264(11) 0.0997(13) 0.1846(13) 0.024(3) Uiso 0.5 1 d . . P A 2
H25B H 0.003648 0.064125 0.112035 0.029 Uiso 0.5 1 calc R U P A 2
C26B C 0.0285(13) 0.0267(14) 0.2406(15) 0.030(3) Uiso 0.5 1 d . . P A 2
H26B H 0.005274 -0.056668 0.202431 0.036 Uiso 0.5 1 calc R U P A 2
C27B C 0.0611(19) 0.0670(17) 0.3441(16) 0.046(4) Uiso 0.5 1 d . . P A 2
H27B H 0.061579 0.016316 0.379413 0.055 Uiso 0.5 1 calc R U P A 2
C28B C 0.0909(19) 0.1800(17) 0.3891(15) 0.048(4) Uiso 0.5 1 d . . P A 2
C29B C 0.0831(17) 0.2548(15) 0.3358(15) 0.034(4) Uiso 0.5 1 d . . P A 2
C30B C 0.088(3) 0.159(3) 0.548(2) 0.084(7) Uiso 0.5 1 d . . P A 2
H30D H 0.025734 0.080986 0.501346 0.125 Uiso 0.5 1 calc R U P A 2
H30E H 0.049672 0.201972 0.597122 0.125 Uiso 0.5 1 calc R U P A 2
H30F H 0.159020 0.147362 0.584301 0.125 Uiso 0.5 1 calc R U P A 2

loop_
_atom_site_aniso_label
_atom_site_aniso_U_11
_atom_site_aniso_U_22
_atom_site_aniso_U_33
_atom_site_aniso_U_23
_atom_site_aniso_U_13
_atom_site_aniso_U_12
Cu1 0.0261(6) 0.0141(5) 0.0114(5) -0.0017(4) 0.0002(4) 0.0114(4)
O1 0.028(2) 0.015(2) 0.013(2) -0.0003(17) -0.0004(17) 0.0097(18)
N1 0.023(3) 0.016(2) 0.014(2) 0.001(2) 0.003(2) 0.008(2)
C1 0.026(3) 0.021(3) 0.013(3) 0.003(2) 0.006(2) 0.011(3)
Cu2 0.0231(4) 0.0131(4) 0.0120(4) -0.0011(3) 0.0025(3) 0.0090(3)
O2 0.035(3) 0.015(2) 0.015(2) -0.0043(17) -0.0024(18) 0.0158(19)
N2 0.029(3) 0.015(2) 0.017(2) -0.001(2) 0.003(2) 0.013(2)
C2 0.025(3) 0.019(3) 0.014(3) 0.004(2) 0.007(2) 0.010(3)
Cu3 0.0256(4) 0.0147(4) 0.0119(4) -0.0002(3) 0.0001(3) 0.0095(3)
O3 0.035(3) 0.017(2) 0.016(2) -0.0012(17) 0.0061(19) 0.0113(19)
N3 0.023(3) 0.016(2) 0.011(2) 0.0009(19) 0.0017(19) 0.009(2)
C3 0.038(4) 0.024(3) 0.018(3) 0.006(3) 0.009(3) 0.017(3)
O4 0.056(3) 0.030(3) 0.022(2) 0.011(2) 0.015(2) 0.026(2)
C4 0.043(4) 0.029(4) 0.024(3) 0.014(3) 0.013(3) 0.022(3)
O5 0.026(2) 0.013(2) 0.015(2) -0.0038(16) 0.0028(17) 0.0077(17)
N5 0.117(8) 0.039(5) 0.054(5) 0.020(4) 0.061(5) 0.044(5)
C5 0.039(4) 0.019(3) 0.031(4) 0.010(3) 0.013(3) 0.015(3)
O6 0.027(2) 0.014(2) 0.0095(19) -0.0016(15) 0.0016(16) 0.0109(17)
C6 0.028(3) 0.020(3) 0.023(3) 0.003(3) 0.010(3) 0.012(3)
C7 0.021(3) 0.019(3) 0.019(3) 0.004(2) 0.006(2) 0.012(2)
C8 0.024(3) 0.023(3) 0.020(3) 0.003(3) 0.004(2) 0.011(3)
O9 0.185(10) 0.079(5) 0.051(4) 0.041(4) 0.068(6) 0.088(6)
C9 0.022(3) 0.019(3) 0.021(3) 0.002(2) 0.005(2) 0.006(2)
O10 0.083(5) 0.023(3) 0.075(4) 0.019(3) 0.054(4) 0.027(3)
C10 0.023(3) 0.023(3) 0.023(3) 0.002(3) 0.006(3) 0.010(3)
O11 0.135(9) 0.028(4) 0.108(7) 0.007(4) 0.038(7) 0.014(5)
C11 0.030(3) 0.024(3) 0.018(3) 0.002(3) 0.008(3) 0.009(3)
C12 0.034(4) 0.027(3) 0.018(3) 0.007(3) 0.008(3) 0.013(3)
C13 0.028(3) 0.022(3) 0.026(3) 0.006(3) 0.009(3) 0.011(3)
C14 0.021(3) 0.020(3) 0.017(3) 0.002(2) 0.005(2) 0.007(2)
C15 0.071(6) 0.039(4) 0.032(4) 0.021(3) 0.024(4) 0.036(4)
C16 0.024(3) 0.014(3) 0.016(3) 0.002(2) 0.003(2) 0.006(2)
C17 0.029(3) 0.015(3) 0.016(3) -0.002(2) 0.001(2) 0.004(3)
C18 0.035(4) 0.020(3) 0.019(3) -0.001(3) 0.007(3) 0.006(3)
C19 0.059(5) 0.031(4) 0.017(3) -0.002(3) 0.010(3) 0.015(4)
C20 0.073(6) 0.032(4) 0.012(3) -0.002(3) -0.002(3) 0.018(4)
C21 0.060(5) 0.026(4) 0.024(4) 0.000(3) -0.008(3) 0.018(4)
C22 0.042(4) 0.015(3) 0.016(3) -0.001(2) -0.002(3) 0.010(3)
O32 0.082(5) 0.022(3) 0.079(5) 0.016(3) 0.053(4) 0.026(3)
C46 0.139(17) 0.153(19) 0.106(13) -0.024(12) -0.005(12) 0.092(16)

loop_
_atom_type_symbol
_atom_type_description
_atom_type_scat_dispersion_real
_atom_type_scat_dispersion_imag
_atom_type_scat_source
C C 0.0033 0.0016 'International Tables Vol C Tables 4.2.6.8 and 6.1.1.4'
H H 0.0000 0.0000 'International Tables Vol C Tables 4.2.6.8 and 6.1.1.4'
N N 0.0061 0.0033 'International Tables Vol C Tables 4.2.6.8 and 6.1.1.4'
O O 0.0106 0.0060 'International Tables Vol C Tables 4.2.6.8 and 6.1.1.4'
Cu Cu 0.3201 1.2651 'International Tables Vol C Tables 4.2.6.8 and 6.1.1.4'

loop_
_geom_angle_atom_site_label_1
_geom_angle_atom_site_label_2
_geom_angle_atom_site_label_3
_geom_angle
_geom_angle_site_symmetry_1
_geom_angle_site_symmetry_3
O6 Cu1 O6 180.0(3) . 2_666
O6 Cu1 O2 88.77(18) . .
O6 Cu1 O2 91.23(18) 2_666 .
O6 Cu1 O2 91.23(18) . 2_666
O6 Cu1 O2 88.77(18) 2_666 2_666
O2 Cu1 O2 180.0(2) . 2_666
O6 Cu1 O32 87.2(2) . .
O6 Cu1 O32 92.8(2) 2_666 .
O2 Cu1 O32 95.5(2) . .
O2 Cu1 O32 84.5(2) 2_666 .
C1 O1 Cu3 105.6(4) . .
C7 N1 C8 111.3(5) . .
C7 N1 Cu2 118.2(4) . .
C8 N1 Cu2 110.4(4) . .
C7 N1 H1H 105.3 . .
C8 N1 H1H 105.3 . .
Cu2 N1 H1H 105.3 . .
O1 C1 N2 122.4(6) . .
O1 C1 C2 115.2(6) . .
N2 C1 C2 122.4(5) . .
N2 Cu2 O5 169.1(2) . 2_666
N2 Cu2 O6 94.0(2) . 2_666
O5 Cu2 O6 77.04(17) 2_666 2_666
N2 Cu2 N1 85.1(2) . .
O5 Cu2 N1 104.31(19) 2_666 .
O6 Cu2 N1 175.1(2) 2_666 .
N2 O2 Cu3 107.6(4) . .
N2 O2 Cu1 120.2(4) . .
Cu3 O2 Cu1 119.9(2) . .
C1 N2 O2 116.2(5) . .
C1 N2 Cu2 133.7(4) . .
O2 N2 Cu2 109.5(4) . .
C7 C2 C3 118.2(6) . .
C7 C2 C1 119.4(6) . .
C3 C2 C1 122.3(5) . .
O2 Cu3 N4 175.4(2) . .
O2 Cu3 N3 84.35(19) . .
N4 Cu3 N3 96.5(2) . .
O2 Cu3 O1 86.20(18) . .
N4 Cu3 O1 93.7(2) . .
N3 Cu3 O1 166.5(2) . .
C14 O3 H3H 109.5 . .
C16 N3 O6 108.1(5) . .
C16 N3 Cu3 129.9(4) . .
O6 N3 Cu3 122.0(3) . .
C4 C3 C2 126.4(6) . .
C4 C3 H3 116.8 . .
C2 C3 H3 116.8 . .
C13 O4 C15 122.1(5) . .
C23A N4 C22 111.3(8) . .
C22 N4 C23B 112.8(7) . .
C23A N4 Cu3 116.6(8) . .
C22 N4 Cu3 114.3(4) . .
C23B N4 Cu3 105.2(7) . .
C5 C4 C3 114.8(6) . .
C5 C4 H4 122.6 . .
C3 C4 H4 122.6 . .
C16 O5 Cu2 115.1(4) . 2_666
O11 N5 O10 116.7(11) . .
O11 N5 O9 117.8(9) . .
O10 N5 O9 125.5(11) . .
C4 C5 C6 119.8(6) . .
C4 C5 H5 120.1 . .
C6 C5 H5 120.1 . .
N3 O6 Cu1 110.4(3) . .
N3 O6 Cu2 115.0(3) . 2_666
Cu1 O6 Cu2 111.8(2) . 2_666
C7 C6 C5 125.7(6) . .
C7 C6 H6 117.1 . .
C5 C6 H6 117.1 . .
C2 C7 C6 115.2(6) . .
C2 C7 N1 121.4(5) . .
C6 C7 N1 123.4(5) . .
N1 C8 C9 114.3(5) . .
N1 C8 H8A 108.7 . .
C9 C8 H8A 108.7 . .
N1 C8 H8B 108.7 . .
C9 C8 H8B 108.7 . .
H8A C8 H8B 107.6 . .
C10 C9 C14 115.5(6) . .
C10 C9 C8 119.5(6) . .
C14 C9 C8 124.9(6) . .
C9 C10 C11 118.6(6) . .
C9 C10 H10 120.7 . .
C11 C10 H10 120.7 . .
C12 C11 C10 125.6(6) . .
C12 C11 H11 117.2 . .
C10 C11 H11 117.2 . .
C13 C12 C11 116.1(6) . .
C13 C12 H12 121.9 . .
C11 C12 H12 121.9 . .
C12 C13 O4 122.8(6) . .
C12 C13 C14 118.0(6) . .
O4 C13 C14 119.1(6) . .
O3 C14 C9 114.4(6) . .
O3 C14 C13 119.5(6) . .
C9 C14 C13 126.1(6) . .
O4 C15 H15A 109.5 . .
O4 C15 H15B 109.5 . .
H15A C15 H15B 109.5 . .
O4 C15 H15C 109.5 . .
H15A C15 H15C 109.5 . .
H15B C15 H15C 109.5 . .
N3 C16 O5 120.9(6) . .
N3 C16 C17 115.9(6) . .
O5 C16 C17 123.0(5) . .
C18 C17 C22 117.3(6) . .
C18 C17 C16 113.3(6) . .
C22 C17 C16 129.3(6) . .
C17 C18 C19 118.6(7) . .
C17 C18 H18 120.7 . .
C19 C18 H18 120.7 . .
C18 C19 C20 123.6(7) . .
C18 C19 H19 118.2 . .
C20 C19 H19 118.2 . .
C21 C20 C19 118.2(7) . .
C21 C20 H20 120.9 . .
C19 C20 H20 120.9 . .
C20 C21 C22 119.3(7) . .
C20 C21 H21 120.3 . .
C22 C21 H21 120.3 . .
C21 C22 N4 114.3(6) . .
C21 C22 C17 122.9(7) . .
N4 C22 C17 122.7(6) . .
C46 O32 Cu1 127.9(9) . .
C46 O32 H32 116.1 . .
Cu1 O32 H32 116.1 . .
O32 C46 H46A 109.5 . .
O32 C46 H46B 109.5 . .
H46A C46 H46B 109.5 . .
O32 C46 H46C 109.5 . .
H46A C46 H46C 109.5 . .
H46B C46 H46C 109.5 . .
C28A O7A C30A 121.6(12) . .
C29A O8A H8A1 109.5 . .
N4 C23A C24A 110.4(11) . .
N4 C23A H23B 109.6 . .
C24A C23A H23B 109.6 . .
N4 C23A H23A 109.6 . .
C24A C23A H23A 109.6 . .
H23B C23A H23A 108.1 . .
C25A C24A C29A 113.2(18) . .
C25A C24A C23A 124.9(17) . .
C29A C24A C23A 121.9(14) . .
C24A C25A C26A 121.0(18) . .
C24A C25A H25A 119.5 . .
C26A C25A H25A 119.5 . .
C27A C26A C25A 126.4(17) . .
C27A C26A H26A 116.8 . .
C25A C26A H26A 116.8 . .
C28A C27A C26A 112.7(16) . .
C28A C27A H27A 123.6 . .
C26A C27A H27A 123.6 . .
C27A C28A O7A 122.5(15) . .
C27A C28A C29A 120.3(15) . .
O7A C28A C29A 117.2(13) . .
O8A C29A C24A 112.0(14) . .
O8A C29A C28A 121.7(15) . .
C24A C29A C28A 126.2(15) . .
O7A C30A H30A 109.5 . .
O7A C30A H30B 109.5 . .
H30A C30A H30B 109.5 . .
O7A C30A H30C 109.5 . .
H30A C30A H30C 109.5 . .
H30B C30A H30C 109.5 . .
C28B O7B C30B 118.1(17) . .
C29B O8B H8B1 109.5 . .
C24B C23B N4 116.0(11) . .
C24B C23B H23C 108.3 . .
N4 C23B H23C 108.3 . .
C24B C23B H23D 108.3 . .
N4 C23B H23D 108.3 . .
H23C C23B H23D 107.4 . .
C25B C24B C29B 113.0(17) . .
C25B C24B C23B 124.3(17) . .
C29B C24B C23B 122.5(15) . .
C24B C25B C26B 120.8(16) . .
C24B C25B H25B 119.6 . .
C26B C25B H25B 119.6 . .
C27B C26B C25B 125.2(16) . .
C27B C26B H26B 117.4 . .
C25B C26B H26B 117.4 . .
C28B C27B C26B 113.1(19) . .
C28B C27B H27B 123.4 . .
C26B C27B H27B 123.4 . .
C27B C28B O7B 118.1(19) . .
C27B C28B C29B 123(2) . .
O7B C28B C29B 118.6(17) . .
O8B C29B C24B 110.3(17) . .
O8B C29B C28B 124.9(18) . .
C24B C29B C28B 124.4(16) . .
O7B C30B H30D 109.5 . .
O7B C30B H30E 109.5 . .
H30D C30B H30E 109.5 . .
O7B C30B H30F 109.5 . .
H30D C30B H30F 109.5 . .
H30E C30B H30F 109.5 . .

loop_
_geom_bond_atom_site_label_1
_geom_bond_atom_site_label_2
_geom_bond_distance
_geom_bond_site_symmetry_2
Cu1 O6 1.797(4) .
Cu1 O6 1.797(4) 2_666
Cu1 O2 1.932(4) .
Cu1 O2 1.932(4) 2_666
Cu1 O32 2.647(6) .
O1 C1 1.206(7) .
O1 Cu3 1.962(4) .
N1 C7 1.506(8) .
N1 C8 1.522(8) .
N1 Cu2 2.004(5) .
N1 H1H 1.0000 .
C1 N2 1.328(8) .
C1 C2 1.454(9) .
Cu2 N2 1.815(5) .
Cu2 O5 1.857(4) 2_666
Cu2 O6 1.927(4) 2_666
O2 N2 1.355(7) .
O2 Cu3 1.811(4) .
C2 C7 1.310(9) .
C2 C3 1.429(9) .
Cu3 N4 1.894(6) .
Cu3 N3 1.951(5) .
O3 C14 1.294(7) .
O3 H3H 0.8400 .
N3 C16 1.235(8) .
N3 O6 1.408(6) .
C3 C4 1.371(9) .
C3 H3 0.9500 .
O4 C13 1.360(8) .
O4 C15 1.442(8) .
N4 C23A 1.384(16) .
N4 C22 1.414(9) .
N4 C23B 1.661(19) .
C4 C5 1.286(10) .
C4 H4 0.9500 .
O5 C16 1.316(8) .
N5 O11 1.173(13) .
N5 O10 1.252(10) .
N5 O9 1.262(12) .
C5 C6 1.426(10) .
C5 H5 0.9500 .
C6 C7 1.368(9) .
C6 H6 0.9500 .
C8 C9 1.524(9) .
C8 H8A 0.9900 .
C8 H8B 0.9900 .
C9 C10 1.310(9) .
C9 C14 1.396(9) .
C10 C11 1.411(9) .
C10 H10 0.9500 .
C11 C12 1.405(10) .
C11 H11 0.9500 .
C12 C13 1.301(9) .
C12 H12 0.9500 .
C13 C14 1.423(9) .
C15 H15A 0.9800 .
C15 H15B 0.9800 .
C15 H15C 0.9800 .
C16 C17 1.472(9) .
C17 C18 1.336(9) .
C17 C22 1.429(10) .
C18 C19 1.372(10) .
C18 H18 0.9500 .
C19 C20 1.400(12) .
C19 H19 0.9500 .
C20 C21 1.318(12) .
C20 H20 0.9500 .
C21 C22 1.366(10) .
C21 H21 0.9500 .
O32 C46 1.420(10) .
O32 H32 0.9500 .
C46 H46A 0.9800 .
C46 H46B 0.9800 .
C46 H46C 0.9800 .
O7A C28A 1.331(19) .
O7A C30A 1.50(2) .
O8A C29A 1.300(18) .
O8A H8A1 0.8400 .
C23A C24A 1.53(2) .
C23A H23B 0.9900 .
C23A H23A 0.9900 .
C24A C25A 1.31(2) .
C24A C29A 1.36(2) .
C25A C26A 1.45(3) .
C25A H25A 0.9500 .
C26A C27A 1.38(3) .
C26A H26A 0.9500 .
C27A C28A 1.32(2) .
C27A H27A 0.9500 .
C28A C29A 1.47(2) .
C30A H30A 0.9800 .
C30A H30B 0.9800 .
C30A H30C 0.9800 .
O7B C28B 1.30(2) .
O7B C30B 1.49(3) .
O8B C29B 1.30(2) .
O8B H8B1 0.8400 .
C23B C24B 1.52(2) .
C23B H23C 0.9900 .
C23B H23D 0.9900 .
C24B C25B 1.33(2) .
C24B C29B 1.35(3) .
C25B C26B 1.43(2) .
C25B H25B 0.9500 .
C26B C27B 1.36(3) .
C26B H26B 0.9500 .
C27B C28B 1.28(3) .
C27B H27B 0.9500 .
C28B C29B 1.43(3) .
C30B H30D 0.9800 .
C30B H30E 0.9800 .
C30B H30F 0.9800 .

loop_
_platon_squeeze_void_nr
_platon_squeeze_void_average_x
_platon_squeeze_void_average_y
_platon_squeeze_void_average_z
_platon_squeeze_void_volume
_platon_squeeze_void_count_electrons
_platon_squeeze_void_content
1 0.000 0.500 1.000 299 103 ' '
